data_1531610
loop_
_publ_author_name
'Jacobs, H.'
'Schroeder, F.O.'

_publ_section_title
;
 Penta-ammoniates of aluminium halides: the crystal structures of AlX3 *
 5(N H3) with X = Cl, Br, I
;
_journal_name_full 'Zeitschrift fuer Anorganische und Allgemeine Chemie'
_journal_page_first 951
_journal_page_last 955
_journal_volume 628
_journal_year 2002
_chemical_formula_sum 'Al Br3 H15 N5'
_chemical_name_systematic '(Al Br3) (N H3)5'
_space_group_IT_number 62
_symmetry_space_group_name_Hall '-P 2ac 2n'
_symmetry_space_group_name_H-M 'P n m a'
_cell_angle_alpha 90
_cell_angle_beta 90
_cell_angle_gamma 90
_cell_formula_units_Z 4
_cell_length_a 13.808
_cell_length_b 10.827
_cell_length_c 6.938
_cell_volume 1037.226
_citation_journal_id_ASTM ZAACAB
_cod_data_source_file Jacobs_ZAACAB_2002_1044.cif
_cod_data_source_block H15Al1Br3N5
_cod_original_formula_sum 'H15 Al1 Br3 N5'
_cod_database_code 1531610

loop_
_symmetry_equiv_pos_as_xyz
x,y,z
-x+1/2,-y,z+1/2
x+1/2,-y+1/2,-z+1/2
-x,y+1/2,-z
-x,-y,-z
x-1/2,y,-z-1/2
-x-1/2,y-1/2,z-1/2
x,-y-1/2,z

loop_
_atom_site_label
_atom_site_type_symbol
_atom_site_fract_x
_atom_site_fract_y
_atom_site_fract_z
_atom_site_occupancy
_atom_site_U_iso_or_equiv
H4 H+1 0.486 0.208 0.071 1 0.0
N3 N-3 0.2171 0.25 0.363 1 0.0
Al1 Al+3 0.1054 0.25 0.1767 1 0.0
H3 H+1 0.024 0.25 0.512 1 0.0
N1 N-3 0.2 0.25 0.956 1 0.0
H9 H+1 0.161 0.036 0.223 1 0.0
H5 H+1 0.259 0.25 0.339 1 0.0
H7 H+1 0.082 0.044 0.244 1 0.0
Br1 Br-1 0.4664 0.25 0.5607 1 0.0
N2 N-3 0.014 0.25 0.367 1 0.0
H6 H+1 0.222 0.179 0.443 1 0.0
N4 N-3 0.1016 0.065 0.169 1 0.0
Br2 Br-1 0.353 0.0022 0.1554 1 0.0
H8 H+1 0.128 0.032 0.043 1 0.0
H2 H+1 0.226 0.197 0.917 1 0.0
H1 H+1 0.254 0.25 0.987 1 0.0
